data_7101708
loop_
_publ_author_name
'Betson, Mark S'
'Bracegirdle, Ann'
'Clayden, Jonathan'
'Helliwell, Madeleine'
'Lund, Andrew'
'Pickworth, Mark'
'Snape, Timothy J'
'Worrall, Christopher P'

_publ_section_title
;
 Achieving conformational control over C-C, C-N and C-O bonds in
 biaryls, N,N'-diarylureas and diaryl ethers: advantages of a relay
 axis.
;
_journal_issue 7
_journal_name_full 'Chemical communications (Cambridge, England)'
_journal_page_first 754
_journal_page_last 756
_journal_paper_doi 10.1039/b614618j
_journal_year 2007
_chemical_formula_sum 'C22 H30 O3 S'
_chemical_formula_weight 374.52
_chemical_name_systematic
;
?
;
_space_group_IT_number 14
_symmetry_cell_setting monoclinic
_symmetry_space_group_name_Hall '-P 2ybc'
_symmetry_space_group_name_H-M 'P 1 21/c 1'
_atom_sites_solution_hydrogens geom
_atom_sites_solution_primary direct
_atom_sites_solution_secondary difmap
_audit_creation_method SHELXL-97
_cell_angle_alpha 90.00
_cell_angle_beta 98.368(2)
_cell_angle_gamma 90.00
_cell_formula_units_Z 4
_cell_length_a 8.3358(11)
_cell_length_b 12.2620(17)
_cell_length_c 20.222(3)
_cell_measurement_reflns_used 7926
_cell_measurement_temperature 100(2)
_cell_measurement_theta_max 26.92
_cell_measurement_theta_min 2.63
_cell_volume 2044.9(5)
_computing_cell_refinement 'Bruker SMART'
_computing_data_collection 'Bruker SMART'
_computing_data_reduction 'Bruker SAINT'
_computing_molecular_graphics 'Bruker SHELXTL'
_computing_publication_material 'Bruker SHELXTL'
_computing_structure_refinement 'SHELXL-97 (Sheldrick, 1997)'
_computing_structure_solution 'SHELXS-97 (Sheldrick, 1990)'
_diffrn_ambient_temperature 100(2)
_diffrn_measured_fraction_theta_full 0.998
_diffrn_measured_fraction_theta_max 0.998
_diffrn_measurement_device_type 'CCD area detector'
_diffrn_measurement_method 'phi and omega scans'
_diffrn_radiation_monochromator graphite
_diffrn_radiation_source 'fine-focus sealed tube'
_diffrn_radiation_type MoK\a
_diffrn_radiation_wavelength 0.71073
_diffrn_reflns_av_R_equivalents 0.1272
_diffrn_reflns_av_sigmaI/netI 0.0678
_diffrn_reflns_limit_h_max 9
_diffrn_reflns_limit_h_min -9
_diffrn_reflns_limit_k_max 14
_diffrn_reflns_limit_k_min -14
_diffrn_reflns_limit_l_max 24
_diffrn_reflns_limit_l_min -24
_diffrn_reflns_number 14180
_diffrn_reflns_theta_full 25.03
_diffrn_reflns_theta_max 25.03
_diffrn_reflns_theta_min 1.95
_exptl_absorpt_coefficient_mu 0.176
_exptl_absorpt_correction_T_max 0.9328
_exptl_absorpt_correction_T_min 0.9170
_exptl_absorpt_correction_type none
_exptl_crystal_colour colourless
_exptl_crystal_density_diffrn 1.216
_exptl_crystal_density_method 'not measured'
_exptl_crystal_description block
_exptl_crystal_F_000 808
_exptl_crystal_size_max 0.50
_exptl_crystal_size_mid 0.40
_exptl_crystal_size_min 0.40
_refine_diff_density_max 0.624
_refine_diff_density_min -0.490
_refine_diff_density_rms 0.071
_refine_ls_extinction_method none
_refine_ls_goodness_of_fit_ref 1.058
_refine_ls_hydrogen_treatment constr
_refine_ls_matrix_type full
_refine_ls_number_parameters 242
_refine_ls_number_reflns 3606
_refine_ls_number_restraints 0
_refine_ls_restrained_S_all 1.058
_refine_ls_R_factor_all 0.0560
_refine_ls_R_factor_gt 0.0496
_refine_ls_shift/su_max 0.001
_refine_ls_shift/su_mean 0.000
_refine_ls_structure_factor_coef Fsqd
_refine_ls_weighting_details 'calc w=1/[\s^2^(Fo^2^)+(0.1009P)^2^+0.0562P] where P=(Fo^2^+2Fc^2^)/3'
_refine_ls_weighting_scheme calc
_refine_ls_wR_factor_gt 0.1430
_refine_ls_wR_factor_ref 0.1477
_reflns_number_gt 3062
_reflns_number_total 3606
_reflns_threshold_expression >2sigma(I)
_cod_data_source_file b614618j.txt
_cod_data_source_block s2305m
_cod_depositor_comments
;
The following automatic conversions were performed:
'_symmetry_cell_setting' value 'Monoclinic' changed to 'monoclinic'
according to '/home/saulius/struct/CIF-dictionaries/cif_core.dic'
dictionary named 'cif_core.dic' version 2.4.1 from 2010-06-29.

Automatic conversion script
Id: cif_fix_enum 1527 2010-12-29 10:47:43Z saulius 
;
_cod_original_sg_symbol_H-M P2(1)/c
_cod_database_code 7101708

loop_
_symmetry_equiv_pos_as_xyz
'x, y, z'
'-x, y+1/2, -z+1/2'
'-x, -y, -z'
'x, -y-1/2, z-1/2'

loop_
_atom_site_label
_atom_site_type_symbol
_atom_site_fract_x
_atom_site_fract_y
_atom_site_fract_z
_atom_site_U_iso_or_equiv
_atom_site_adp_type
_atom_site_occupancy
_atom_site_symmetry_multiplicity
_atom_site_calc_flag
_atom_site_refinement_flags
S1 S 0.16658(5) 1.00032(3) 0.32032(2) 0.02077(19) Uani 1 1 d .
O1 O 0.20899(14) 0.80034(10) 0.40289(6) 0.0205(3) Uani 1 1 d .
O2 O 0.51011(17) 0.53377(11) 0.36976(7) 0.0286(3) Uani 1 1 d .
O3 O 0.23552(16) 1.10503(10) 0.29739(7) 0.0276(3) Uani 1 1 d .
C1 C 0.3174(2) 0.89656(15) 0.31586(9) 0.0201(4) Uani 1 1 d .
C2 C 0.3237(2) 0.80651(15) 0.35886(9) 0.0194(4) Uani 1 1 d .
C3 C 0.4327(2) 0.72102(14) 0.35382(9) 0.0206(4) Uani 1 1 d .
C4 C 0.5362(2) 0.72864(15) 0.30551(9) 0.0234(4) Uani 1 1 d .
H4 H 0.6097 0.6710 0.3007 0.028 Uiso 1 1 calc R
C5 C 0.5328(2) 0.82016(16) 0.26413(9) 0.0245(4) Uani 1 1 d .
H5 H 0.6049 0.8242 0.2319 0.029 Uiso 1 1 calc R
C6 C 0.4259(2) 0.90494(16) 0.26941(9) 0.0238(4) Uani 1 1 d .
H6 H 0.4261 0.9678 0.2420 0.029 Uiso 1 1 calc R
C7 C 0.2604(2) 0.82052(14) 0.47139(9) 0.0200(4) Uani 1 1 d .
C8 C 0.1448(2) 0.80350(14) 0.51518(9) 0.0213(4) Uani 1 1 d .
C9 C 0.2012(2) 0.82278(16) 0.58325(9) 0.0261(4) Uani 1 1 d .
H9 H 0.1283 0.8122 0.6147 0.031 Uiso 1 1 calc R
C10 C 0.3589(2) 0.85663(16) 0.60666(10) 0.0284(5) Uani 1 1 d .
H10 H 0.3921 0.8677 0.6531 0.034 Uiso 1 1 calc R
C11 C 0.4671(2) 0.87398(16) 0.56178(10) 0.0283(5) Uani 1 1 d .
H11 H 0.5746 0.8977 0.5772 0.034 Uiso 1 1 calc R
C12 C 0.4165(2) 0.85630(15) 0.49371(9) 0.0241(4) Uani 1 1 d .
H12 H 0.4895 0.8689 0.4626 0.029 Uiso 1 1 calc R
C13 C -0.0329(2) 0.77118(16) 0.49058(10) 0.0241(4) Uani 1 1 d .
C14 C -0.1294(2) 0.75300(18) 0.54953(10) 0.0332(5) Uani 1 1 d .
H14A H -0.2403 0.7306 0.5322 0.050 Uiso 1 1 calc R
H14B H -0.1321 0.8210 0.5748 0.050 Uiso 1 1 calc R
H14C H -0.0767 0.6959 0.5790 0.050 Uiso 1 1 calc R
C15 C -0.1181(2) 0.86415(17) 0.44715(10) 0.0288(5) Uani 1 1 d .
H15A H -0.0549 0.8821 0.4114 0.043 Uiso 1 1 calc R
H15B H -0.1264 0.9287 0.4750 0.043 Uiso 1 1 calc R
H15C H -0.2270 0.8405 0.4275 0.043 Uiso 1 1 calc R
C16 C -0.0408(3) 0.66378(18) 0.45027(11) 0.0335(5) Uani 1 1 d .
H16A H 0.0102 0.6745 0.4100 0.050 Uiso 1 1 calc R
H16B H -0.1543 0.6424 0.4374 0.050 Uiso 1 1 calc R
H16C H 0.0168 0.6063 0.4778 0.050 Uiso 1 1 calc R
C17 C 0.4387(2) 0.62338(14) 0.39983(9) 0.0234(4) Uani 1 1 d .
H17A H 0.5037 0.6410 0.4435 0.028 Uiso 1 1 calc R
H17B H 0.3277 0.6040 0.4076 0.028 Uiso 1 1 calc R
C18 C 0.5331(3) 0.44192(16) 0.41333(11) 0.0363(5) Uani 1 1 d .
H18A H 0.6085 0.4612 0.4534 0.054 Uiso 1 1 calc R
H18B H 0.5779 0.3812 0.3903 0.054 Uiso 1 1 calc R
H18C H 0.4288 0.4202 0.4262 0.054 Uiso 1 1 calc R
C19 C 0.0103(2) 0.95331(15) 0.24921(9) 0.0236(4) Uani 1 1 d .
C20 C -0.0257(2) 0.83230(16) 0.25625(10) 0.0276(5) Uani 1 1 d .
H20A H -0.1136 0.8106 0.2211 0.041 Uiso 1 1 calc R
H20B H -0.0584 0.8188 0.3002 0.041 Uiso 1 1 calc R
H20C H 0.0718 0.7897 0.2520 0.041 Uiso 1 1 calc R
C21 C -0.1388(2) 1.02325(17) 0.25656(12) 0.0345(5) Uani 1 1 d .
H21A H -0.1107 1.1006 0.2542 0.052 Uiso 1 1 calc R
H21B H -0.1743 1.0080 0.2997 0.052 Uiso 1 1 calc R
H21C H -0.2267 1.0058 0.2204 0.052 Uiso 1 1 calc R
C22 C 0.0724(3) 0.9780(2) 0.18340(11) 0.0383(5) Uani 1 1 d .
H22A H 0.1534 0.9234 0.1756 0.058 Uiso 1 1 calc R
H22B H 0.1218 1.0507 0.1857 0.058 Uiso 1 1 calc R
H22C H -0.0183 0.9758 0.1467 0.058 Uiso 1 1 calc R

loop_
_atom_site_aniso_label
_atom_site_aniso_U_11
_atom_site_aniso_U_22
_atom_site_aniso_U_33
_atom_site_aniso_U_23
_atom_site_aniso_U_13
_atom_site_aniso_U_12
S1 0.0224(3) 0.0225(3) 0.0180(3) -0.00047(17) 0.0050(2) 0.00117(16)
O1 0.0201(7) 0.0307(7) 0.0123(7) -0.0005(5) 0.0074(5) 0.0000(5)
O2 0.0433(8) 0.0267(7) 0.0182(7) 0.0025(6) 0.0129(6) 0.0090(6)
O3 0.0304(8) 0.0228(7) 0.0295(8) 0.0014(6) 0.0043(6) -0.0022(5)
C1 0.0215(9) 0.0235(9) 0.0159(9) -0.0014(7) 0.0046(7) -0.0005(7)
C2 0.0180(9) 0.0278(10) 0.0137(9) -0.0004(7) 0.0070(7) -0.0026(7)
C3 0.0227(9) 0.0249(9) 0.0148(9) -0.0009(7) 0.0050(7) -0.0015(7)
C4 0.0229(10) 0.0293(10) 0.0191(10) -0.0017(8) 0.0069(7) 0.0022(8)
C5 0.0235(10) 0.0330(10) 0.0193(10) -0.0002(8) 0.0107(8) -0.0015(8)
C6 0.0248(10) 0.0292(10) 0.0183(10) 0.0036(8) 0.0057(7) -0.0025(8)
C7 0.0251(10) 0.0215(9) 0.0136(9) -0.0001(7) 0.0036(7) 0.0034(7)
C8 0.0280(10) 0.0205(9) 0.0169(9) 0.0007(7) 0.0083(8) 0.0037(7)
C9 0.0349(11) 0.0300(10) 0.0153(10) -0.0001(8) 0.0097(8) 0.0052(8)
C10 0.0358(11) 0.0336(11) 0.0155(10) -0.0038(8) 0.0025(8) 0.0085(8)
C11 0.0261(10) 0.0323(11) 0.0260(11) -0.0073(8) 0.0015(8) 0.0028(8)
C12 0.0261(10) 0.0282(10) 0.0197(10) -0.0024(8) 0.0085(8) 0.0018(8)
C13 0.0263(10) 0.0272(10) 0.0213(10) -0.0018(8) 0.0122(8) -0.0015(8)
C14 0.0326(11) 0.0428(12) 0.0276(12) 0.0031(9) 0.0159(9) -0.0011(9)
C15 0.0241(10) 0.0401(12) 0.0234(11) 0.0017(9) 0.0077(8) 0.0012(8)
C16 0.0323(11) 0.0336(11) 0.0383(12) -0.0087(9) 0.0172(10) -0.0079(9)
C17 0.0273(10) 0.0266(10) 0.0183(10) 0.0000(8) 0.0098(8) 0.0035(8)
C18 0.0538(14) 0.0282(11) 0.0297(12) 0.0075(9) 0.0158(10) 0.0111(10)
C19 0.0243(10) 0.0263(10) 0.0200(10) 0.0017(7) 0.0024(8) -0.0010(8)
C20 0.0286(10) 0.0267(10) 0.0270(11) -0.0023(8) 0.0025(8) -0.0005(8)
C21 0.0292(11) 0.0279(10) 0.0441(14) -0.0027(9) -0.0023(10) 0.0019(9)
C22 0.0370(12) 0.0571(14) 0.0199(11) 0.0062(10) 0.0009(9) -0.0126(11)

loop_
_atom_type_symbol
_atom_type_description
_atom_type_scat_dispersion_real
_atom_type_scat_dispersion_imag
_atom_type_scat_source
C C 0.0033 0.0016 'International Tables Vol C Tables 4.2.6.8 and 6.1.1.4'
H H 0.0000 0.0000 'International Tables Vol C Tables 4.2.6.8 and 6.1.1.4'
O O 0.0106 0.0060 'International Tables Vol C Tables 4.2.6.8 and 6.1.1.4'
S S 0.1246 0.1234 'International Tables Vol C Tables 4.2.6.8 and 6.1.1.4'

loop_
_geom_angle_atom_site_label_1
_geom_angle_atom_site_label_2
_geom_angle_atom_site_label_3
_geom_angle
O3 S1 C1 106.63(8)
O3 S1 C19 106.14(8)
C1 S1 C19 98.97(8)
C2 O1 C7 118.47(13)
C18 O2 C17 111.82(14)
C6 C1 C2 120.33(16)
C6 C1 S1 120.39(14)
C2 C1 S1 119.27(13)
C3 C2 O1 121.07(15)
C3 C2 C1 120.70(16)
O1 C2 C1 118.01(15)
C4 C3 C2 118.29(16)
C4 C3 C17 120.94(16)
C2 C3 C17 120.77(15)
C5 C4 C3 120.75(17)
C5 C4 H4 119.6
C3 C4 H4 119.6
C6 C5 C4 120.95(17)
C6 C5 H5 119.5
C4 C5 H5 119.5
C5 C6 C1 118.88(17)
C5 C6 H6 120.6
C1 C6 H6 120.6
C12 C7 O1 120.82(16)
C12 C7 C8 122.38(17)
O1 C7 C8 116.80(16)
C9 C8 C7 115.20(17)
C9 C8 C13 121.75(17)
C7 C8 C13 123.00(16)
C10 C9 C8 123.10(18)
C10 C9 H9 118.5
C8 C9 H9 118.5
C11 C10 C9 119.65(18)
C11 C10 H10 120.2
C9 C10 H10 120.2
C10 C11 C12 119.33(18)
C10 C11 H11 120.3
C12 C11 H11 120.3
C7 C12 C11 120.32(17)
C7 C12 H12 119.8
C11 C12 H12 119.8
C8 C13 C16 110.71(15)
C8 C13 C15 109.47(16)
C16 C13 C15 110.35(17)
C8 C13 C14 111.73(16)
C16 C13 C14 107.26(16)
C15 C13 C14 107.24(15)
C13 C14 H14A 109.5
C13 C14 H14B 109.5
H14A C14 H14B 109.5
C13 C14 H14C 109.5
H14A C14 H14C 109.5
H14B C14 H14C 109.5
C13 C15 H15A 109.5
C13 C15 H15B 109.5
H15A C15 H15B 109.5
C13 C15 H15C 109.5
H15A C15 H15C 109.5
H15B C15 H15C 109.5
C13 C16 H16A 109.5
C13 C16 H16B 109.5
H16A C16 H16B 109.5
C13 C16 H16C 109.5
H16A C16 H16C 109.5
H16B C16 H16C 109.5
O2 C17 C3 109.02(14)
O2 C17 H17A 109.9
C3 C17 H17A 109.9
O2 C17 H17B 109.9
C3 C17 H17B 109.9
H17A C17 H17B 108.3
O2 C18 H18A 109.5
O2 C18 H18B 109.5
H18A C18 H18B 109.5
O2 C18 H18C 109.5
H18A C18 H18C 109.5
H18B C18 H18C 109.5
C20 C19 C22 111.77(17)
C20 C19 C21 111.19(16)
C22 C19 C21 110.82(17)
C20 C19 S1 110.48(13)
C22 C19 S1 108.66(13)
C21 C19 S1 103.58(13)
C19 C20 H20A 109.5
C19 C20 H20B 109.5
H20A C20 H20B 109.5
C19 C20 H20C 109.5
H20A C20 H20C 109.5
H20B C20 H20C 109.5
C19 C21 H21A 109.5
C19 C21 H21B 109.5
H21A C21 H21B 109.5
C19 C21 H21C 109.5
H21A C21 H21C 109.5
H21B C21 H21C 109.5
C19 C22 H22A 109.5
C19 C22 H22B 109.5
H22A C22 H22B 109.5
C19 C22 H22C 109.5
H22A C22 H22C 109.5
H22B C22 H22C 109.5

loop_
_geom_bond_atom_site_label_1
_geom_bond_atom_site_label_2
_geom_bond_distance
S1 O3 1.5070(13)
S1 C1 1.8004(18)
S1 C19 1.8847(19)
O1 C2 1.400(2)
O1 C7 1.411(2)
O2 C18 1.426(2)
O2 C17 1.427(2)
C1 C6 1.399(2)
C1 C2 1.402(3)
C2 C3 1.400(3)
C3 C4 1.398(2)
C3 C17 1.513(2)
C4 C5 1.398(3)
C4 H4 0.9500
C5 C6 1.384(3)
C5 H5 0.9500
C6 H6 0.9500
C7 C12 1.385(3)
C7 C8 1.416(2)
C8 C9 1.408(3)
C8 C13 1.544(3)
C9 C10 1.394(3)
C9 H9 0.9500
C10 C11 1.385(3)
C10 H10 0.9500
C11 C12 1.397(3)
C11 H11 0.9500
C12 H12 0.9500
C13 C16 1.545(3)
C13 C15 1.547(3)
C13 C14 1.548(2)
C14 H14A 0.9800
C14 H14B 0.9800
C14 H14C 0.9800
C15 H15A 0.9800
C15 H15B 0.9800
C15 H15C 0.9800
C16 H16A 0.9800
C16 H16B 0.9800
C16 H16C 0.9800
C17 H17A 0.9900
C17 H17B 0.9900
C18 H18A 0.9800
C18 H18B 0.9800
C18 H18C 0.9800
C19 C20 1.525(3)
C19 C22 1.527(3)
C19 C21 1.535(3)
C20 H20A 0.9800
C20 H20B 0.9800
C20 H20C 0.9800
C21 H21A 0.9800
C21 H21B 0.9800
C21 H21C 0.9800
C22 H22A 0.9800
C22 H22B 0.9800
C22 H22C 0.9800

loop_
_geom_torsion_atom_site_label_1
_geom_torsion_atom_site_label_2
_geom_torsion_atom_site_label_3
_geom_torsion_atom_site_label_4
_geom_torsion
O3 S1 C1 C6 -28.46(17)
C19 S1 C1 C6 81.47(16)
O3 S1 C1 C2 152.37(15)
C19 S1 C1 C2 -97.70(16)
C7 O1 C2 C3 78.5(2)
C7 O1 C2 C1 -106.90(18)
C6 C1 C2 C3 -3.3(3)
S1 C1 C2 C3 175.91(14)
C6 C1 C2 O1 -177.93(15)
S1 C1 C2 O1 1.2(2)
O1 C2 C3 C4 175.39(15)
C1 C2 C3 C4 0.9(3)
O1 C2 C3 C17 -5.0(3)
C1 C2 C3 C17 -179.52(17)
C2 C3 C4 C5 1.1(3)
C17 C3 C4 C5 -178.52(17)
C3 C4 C5 C6 -0.7(3)
C4 C5 C6 C1 -1.7(3)
C2 C1 C6 C5 3.6(3)
S1 C1 C6 C5 -175.55(15)
C2 O1 C7 C12 6.4(2)
C2 O1 C7 C8 -174.21(15)
C12 C7 C8 C9 -1.6(3)
O1 C7 C8 C9 179.04(15)
C12 C7 C8 C13 175.73(17)
O1 C7 C8 C13 -3.6(2)
C7 C8 C9 C10 0.2(3)
C13 C8 C9 C10 -177.13(17)
C8 C9 C10 C11 0.8(3)
C9 C10 C11 C12 -0.6(3)
O1 C7 C12 C11 -178.75(16)
C8 C7 C12 C11 1.9(3)
C10 C11 C12 C7 -0.8(3)
C9 C8 C13 C16 -124.90(19)
C7 C8 C13 C16 57.9(2)
C9 C8 C13 C15 113.22(19)
C7 C8 C13 C15 -63.9(2)
C9 C8 C13 C14 -5.4(2)
C7 C8 C13 C14 177.41(17)
C18 O2 C17 C3 174.60(16)
C4 C3 C17 O2 -21.9(2)
C2 C3 C17 O2 158.51(16)
O3 S1 C19 C20 160.77(13)
C1 S1 C19 C20 50.45(14)
O3 S1 C19 C22 37.81(16)
C1 S1 C19 C22 -72.52(15)
O3 S1 C19 C21 -80.07(14)
C1 S1 C19 C21 169.61(13)

loop_
_cod_related_entry_id
_cod_related_entry_database
_cod_related_entry_code
1 ChemSpider 21149825
